data_4512003
loop_
_publ_author_name
'Ravat, Prince'
'Borozdina, Yulia'
'Ito, Yoshikazu'
'Enkelmann, Volker'
'Baumgarten, Martin'

_publ_section_title
;
 Crystal Engineering of Tolane Bridged Nitronyl Nitroxide Biradicals:
 Candidates for Quantum Magnets
;
_journal_issue 11
_journal_name_full 'Crystal Growth &amp; Design'
_journal_page_first 5840
_journal_paper_doi 10.1021/cg5010787
_journal_volume 14
_journal_year 2014
_chemical_formula_moiety 'C29 H33 Br1 N4 O5'
_chemical_formula_sum 'C29 H33 Br N4 O5'
_chemical_formula_weight 597.51
_space_group_IT_number 88
_symmetry_cell_setting tetragonal
_symmetry_space_group_name_Hall '-I 4ad'
_symmetry_space_group_name_H-M 'I 41/a :2'
_atom_sites_solution_hydrogens geom
_atom_sites_solution_primary direct
_audit_creation_date 12-10-11
_audit_creation_method CRYSTALS_ver_12.84
_cell_angle_alpha 90
_cell_angle_beta 90
_cell_angle_gamma 90
_cell_formula_units_Z 16
_cell_length_a 28.7620(10)
_cell_length_b 28.7620(10)
_cell_length_c 13.4440(5)
_cell_measurement_reflns_used 0
_cell_measurement_temperature 120
_cell_measurement_theta_max 0
_cell_measurement_theta_min 0
_cell_volume 11121.6(7)
_computing_cell_refinement 'DENZO/SCALEPACK (Otwinowski & Minor, 1997)'
_computing_data_collection 'COLLECT (Nonius, 1997-2001).'
_computing_data_reduction 'DENZO/SCALEPACK (Otwinowski & Minor, 1997)'
_computing_molecular_graphics 'CAMERON (Watkin et al., 1996)'
_computing_publication_material 'CRYSTALS (Betteridge et al., 2003)'
_computing_structure_refinement 'CRYSTALS (Betteridge et al., 2003)'
_computing_structure_solution 'SHELXS 86 (Sheldrick, 1986)'
_diffrn_ambient_temperature 120
_diffrn_measured_fraction_theta_full 0.99
_diffrn_measured_fraction_theta_max 0.983
_diffrn_measurement_device_type 'Nonius KappaCCD'
_diffrn_measurement_method '\f & \w scans'
_diffrn_radiation_monochromator graphite
_diffrn_radiation_type 'Mo K\a'
_diffrn_radiation_wavelength 0.71073
_diffrn_reflns_av_R_equivalents 0.000
_diffrn_reflns_limit_h_max 25
_diffrn_reflns_limit_h_min -25
_diffrn_reflns_limit_k_max 37
_diffrn_reflns_limit_k_min 0
_diffrn_reflns_limit_l_max 17
_diffrn_reflns_limit_l_min 0
_diffrn_reflns_number 34330
_diffrn_reflns_theta_full 25.045
_diffrn_reflns_theta_max 27.522
_diffrn_reflns_theta_min 2.969
_diffrn_standards_number 0
_exptl_absorpt_coefficient_mu 1.524
_exptl_absorpt_correction_T_max 0.85
_exptl_absorpt_correction_T_min 0.74
_exptl_absorpt_correction_type multi-scan
_exptl_absorpt_process_details 'SORTAV (Blessing)'
_exptl_crystal_colour 'dark green'
_exptl_crystal_density_diffrn 1.427
_exptl_crystal_description needle
_exptl_crystal_F_000 4960
_exptl_crystal_size_max 0.41
_exptl_crystal_size_mid 0.15
_exptl_crystal_size_min 0.11
_refine_diff_density_max 0.44
_refine_diff_density_min -0.60
_refine_ls_extinction_method None
_refine_ls_goodness_of_fit_ref 0.9840
_refine_ls_hydrogen_treatment constr
_refine_ls_matrix_type full
_refine_ls_number_parameters 352
_refine_ls_number_reflns 4454
_refine_ls_number_restraints 0
_refine_ls_R_factor_all 0.0750
_refine_ls_R_factor_gt 0.0587
_refine_ls_shift/su_max 0.000712
_refine_ls_structure_factor_coef F
_refine_ls_weighting_details
;

 Method, part 1, Chebychev polynomial, (Watkin, 1994, Prince, 1982) 

 [weight] = 1.0/[A~0~*T~0~(x)+A~1~*T~1~(x) ... +A~n-1~]*T~n-1~(x)] 

 where A~i~ are the Chebychev coefficients listed below and x= Fcalc/Fmax 

 Method = Robust Weighting (Prince, 1982) 

 W = [weight] * [1-(deltaF/6*sigmaF)^2^]^2^ 

 A~i~ are: 

 2.14 3.11 1.77 0.682 0.193 

;
_refine_ls_weighting_scheme calc
_refine_ls_wR_factor_all 0.1872
_refine_ls_wR_factor_gt 0.0666
_refine_ls_wR_factor_ref 0.0666
_reflns_limit_h_max 25
_reflns_limit_h_min -25
_reflns_limit_k_max 37
_reflns_limit_k_min 0
_reflns_limit_l_max 17
_reflns_limit_l_min 0
_reflns_number_gt 4454
_reflns_number_total 6296
_reflns_threshold_expression I>2.5\s(I)
_cod_data_source_file cg5010787_si_002.cif
_cod_data_source_block ravgreen
_cod_depositor_comments
;
The following automatic conversions were performed:

'_symmetry_cell_setting' value 'Tetragonal' changed to 'tetragonal'
according to
/home/saulius/struct/COD-crude-data--automatic-downloads/rss-feeds/ACS/lib/dictionaries/cif_core.dic
dictionary named 'cif_core.dic' version 2.4.2 from 2011-04-26.

Automatic conversion script
Id: cif_fix_values 2281 2013-09-26 08:29:07Z andrius 
;
_cod_original_sg_symbol_H-M 'I 41/a '
_cod_original_formula_sum 'C29 H33 Br1 N4 O5'
_cod_database_code 4512003

loop_
_symmetry_equiv_pos_as_xyz
x,y,z
-x,-y,-z
x+1/2,y+1/2,z+1/2
-x+1/2,-y+1/2,-z+1/2
-y+3/4,x+1/4,z+1/4
y+3/4,-x+1/4,-z+1/4
-y+5/4,x+3/4,z+3/4
y+5/4,-x+3/4,-z+3/4
-x+1/2,-y,z+1/2
x+1/2,y,-z+1/2
-x+1,-y+1/2,z+1
x+1,y+1/2,-z+1
y+3/4,-x+3/4,z+3/4
-y+3/4,x+3/4,-z+3/4
y+5/4,-x+5/4,z+5/4
-y+5/4,x+5/4,-z+5/4

loop_
_atom_site_label
_atom_site_type_symbol
_atom_site_fract_x
_atom_site_fract_y
_atom_site_fract_z
_atom_site_U_iso_or_equiv
_atom_site_occupancy
_atom_site_adp_type
_atom_site_refinement_flags_posn
H223 H 0.0477 0.2079 0.1239 0.1252 1.0000 Uiso R
Br1 Br 0.205852(10) 0.190661(12) 0.02448(3) 0.0863 1.0000 Uani .
N1 N 0.38741(7) 0.14407(7) -0.07813(17) 0.0555 1.0000 Uani .
N2 N 0.38731(7) 0.06794(7) -0.08047(17) 0.0545 1.0000 Uani .
N3 N -0.10668(8) 0.07050(8) -0.0594(2) 0.0746 1.0000 Uani .
N4 N -0.10256(7) 0.14325(8) -0.0332(2) 0.0640 1.0000 Uani .
O1 O 0.37184(7) 0.18623(7) -0.0829(2) 0.0913 1.0000 Uani .
O2 O 0.37686(7) 0.02668(7) -0.0828(2) 0.0878 1.0000 Uani .
O3 O 0.07321(7) 0.18270(7) -0.0107(2) 0.0789 1.0000 Uani .
O4 O -0.09272(7) 0.02838(7) -0.0723(3) 0.1153 1.0000 Uani .
O5 O -0.08727(7) 0.18164(9) 0.0193(2) 0.0929 1.0000 Uani .
C1 C 0.21219(7) 0.09973(7) -0.06081(15) 0.0415 1.0000 Uani .
C2 C 0.23572(8) 0.14088(7) -0.03234(15) 0.0419 1.0000 Uani .
C3 C 0.28476(7) 0.14061(7) -0.03500(15) 0.0415 1.0000 Uani .
C4 C 0.30824(7) 0.10507(7) -0.07966(16) 0.0422 1.0000 Uani .
C5 C 0.28635(8) 0.06250(9) -0.10479(18) 0.0507 1.0000 Uani .
C6 C 0.23598(8) 0.06322(8) -0.09730(17) 0.0475 1.0000 Uani .
C7 C 0.35996(7) 0.10492(7) -0.08030(15) 0.0418 1.0000 Uani .
C8 C 0.43714(9) 0.13320(9) -0.0914(2) 0.0609 1.0000 Uani .
C9 C 0.46274(10) 0.15813(11) -0.0028(3) 0.0800 1.0000 Uani .
C10 C 0.45030(12) 0.15505(18) -0.1952(4) 0.1094 1.0000 Uani .
C11 C 0.44002(8) 0.08020(9) -0.0898(2) 0.0578 1.0000 Uani .
C12 C 0.45328(10) 0.05089(12) 0.0169(3) 0.0746 1.0000 Uani .
C13 C 0.46448(11) 0.05210(16) -0.1747(3) 0.1001 1.0000 Uani .
C14 C 0.16173(7) 0.09765(7) -0.05473(15) 0.0416 1.0000 Uani .
C15 C 0.11862(7) 0.09517(7) -0.05133(15) 0.0418 1.0000 Uani .
C16 C 0.07246(7) 0.10059(7) -0.04191(15) 0.0415 1.0000 Uani .
C17 C 0.04674(8) 0.05884(9) -0.0530(2) 0.0569 1.0000 Uani .
C18 C -0.00357(9) 0.06073(9) -0.0512(2) 0.0612 1.0000 Uani .
C19 C -0.02595(8) 0.10451(8) -0.03328(16) 0.0457 1.0000 Uani .
C20 C -0.00192(8) 0.14381(8) -0.01362(17) 0.0489 1.0000 Uani .
C21 C 0.04935(7) 0.14143(8) -0.02331(14) 0.0413 1.0000 Uani .
C22 C 0.06886(11) 0.21433(13) 0.0713(4) 0.1038 1.0000 Uani .
C23 C -0.07403(8) 0.10539(8) -0.0344(2) 0.0536 1.0000 Uani .
C24 C -0.15564(10) 0.08143(10) -0.0539(3) 0.0809 1.0000 Uani .
C25 C -0.17561(12) 0.05750(16) 0.0380(5) 0.1191 1.0000 Uani .
C26 C -0.17837(11) 0.06382(15) -0.1531(4) 0.1125 1.0000 Uani .
C27 C -0.15429(9) 0.13637(10) -0.0461(3) 0.0728 1.0000 Uani .
C28 C -0.18376(11) 0.16004(15) 0.0279(4) 0.0999 1.0000 Uani .
C29 C -0.16364(11) 0.16239(14) -0.1411(4) 0.1000 1.0000 Uani .
H31 H 0.3016 0.1655 -0.0054 0.0548 1.0000 Uiso R
H51 H 0.3032 0.0357 -0.1247 0.0667 1.0000 Uiso R
H61 H 0.2191 0.0367 -0.1190 0.0620 1.0000 Uiso R
H91 H 0.4952 0.1525 -0.0072 0.1076 1.0000 Uiso R
H92 H 0.4571 0.1906 -0.0056 0.1076 1.0000 Uiso R
H93 H 0.4513 0.1461 0.0583 0.1076 1.0000 Uiso R
H101 H 0.4822 0.1494 -0.2085 0.1451 1.0000 Uiso R
H102 H 0.4448 0.1876 -0.1937 0.1451 1.0000 Uiso R
H103 H 0.4319 0.1413 -0.2458 0.1451 1.0000 Uiso R
H121 H 0.4857 0.0531 0.0293 0.0993 1.0000 Uiso R
H122 H 0.4448 0.0191 0.0099 0.0993 1.0000 Uiso R
H123 H 0.4367 0.0642 0.0708 0.0993 1.0000 Uiso R
H131 H 0.4964 0.0606 -0.1776 0.1324 1.0000 Uiso R
H132 H 0.4620 0.0198 -0.1607 0.1324 1.0000 Uiso R
H133 H 0.4501 0.0586 -0.2367 0.1324 1.0000 Uiso R
H171 H 0.0623 0.0300 -0.0620 0.0744 1.0000 Uiso R
H201 H -0.0172 0.1717 0.0056 0.0646 1.0000 Uiso R
H251 H -0.2079 0.0642 0.0430 0.1557 1.0000 Uiso R
H252 H -0.1601 0.0688 0.0955 0.1557 1.0000 Uiso R
H253 H -0.1712 0.0248 0.0330 0.1557 1.0000 Uiso R
H261 H -0.2107 0.0705 -0.1524 0.1510 1.0000 Uiso R
H262 H -0.1642 0.0794 -0.2075 0.1510 1.0000 Uiso R
H263 H -0.1739 0.0312 -0.1597 0.1510 1.0000 Uiso R
H281 H -0.2155 0.1539 0.0139 0.1326 1.0000 Uiso R
H282 H -0.1784 0.1926 0.0256 0.1326 1.0000 Uiso R
H283 H -0.1763 0.1486 0.0923 0.1326 1.0000 Uiso R
H291 H -0.1958 0.1604 -0.1570 0.1299 1.0000 Uiso R
H292 H -0.1552 0.1941 -0.1332 0.1299 1.0000 Uiso R
H293 H -0.1458 0.1490 -0.1933 0.1299 1.0000 Uiso R
H181 H -0.0215 0.0334 -0.0616 0.0754 1.0000 Uiso R
H221 H 0.0599 0.2433 0.0435 0.1252 1.0000 Uiso R
H222 H 0.0988 0.2172 0.1006 0.1252 1.0000 Uiso R

loop_
_atom_site_aniso_label
_atom_site_aniso_U_11
_atom_site_aniso_U_22
_atom_site_aniso_U_33
_atom_site_aniso_U_23
_atom_site_aniso_U_13
_atom_site_aniso_U_12
Br1 0.04176(17) 0.0719(2) 0.1453(4) -0.0452(2) -0.01694(15) 0.00408(12)
N1 0.0437(10) 0.0475(11) 0.0753(13) 0.0180(9) -0.0021(9) -0.0044(8)
N2 0.0420(10) 0.0514(11) 0.0701(13) -0.0045(9) -0.0003(9) -0.0033(8)
N3 0.0415(11) 0.0469(12) 0.135(2) -0.0002(13) -0.0086(13) 0.0022(9)
N4 0.0419(11) 0.0481(11) 0.1019(17) -0.0050(11) -0.0164(11) 0.0030(9)
O1 0.0448(10) 0.0481(10) 0.181(3) 0.0359(13) -0.0045(13) -0.0054(8)
O2 0.0416(10) 0.0470(10) 0.175(2) -0.0189(13) -0.0011(12) -0.0048(8)
O3 0.0414(9) 0.0542(11) 0.141(2) -0.0187(11) -0.0184(11) 0.0025(8)
O4 0.0393(10) 0.0460(11) 0.261(4) -0.0127(16) -0.0050(16) 0.0015(8)
O5 0.0429(10) 0.0723(14) 0.164(2) -0.0442(15) -0.0163(12) 0.0060(9)
C1 0.0417(10) 0.0418(10) 0.0411(10) 0.0003(8) -0.0003(8) -0.0002(9)
C2 0.0421(10) 0.0415(10) 0.0421(10) -0.0002(8) 0.0004(8) 0.0001(8)
C3 0.0421(10) 0.0410(10) 0.0414(10) -0.0011(8) -0.0014(8) -0.0021(9)
C4 0.0421(10) 0.0422(11) 0.0422(11) 0.0018(8) 0.0001(8) -0.0006(8)
C5 0.0421(11) 0.0554(13) 0.0544(13) -0.0099(10) -0.0022(9) -0.0023(10)
C6 0.0436(11) 0.0507(12) 0.0483(12) -0.0028(9) -0.0049(9) -0.0045(9)
C7 0.0422(10) 0.0415(10) 0.0416(11) 0.0005(8) -0.0009(8) -0.0003(8)
C8 0.0416(12) 0.0549(14) 0.0861(18) 0.0137(13) 0.0006(11) -0.0073(10)
C9 0.0403(13) 0.0571(16) 0.143(3) -0.0301(17) -0.0058(15) -0.0010(12)
C10 0.0512(17) 0.144(4) 0.133(3) 0.073(3) 0.0176(18) -0.010(2)
C11 0.0404(11) 0.0519(13) 0.0810(17) -0.0093(12) 0.0016(11) -0.0039(10)
C12 0.0389(12) 0.0778(19) 0.107(2) 0.0251(16) -0.0120(13) 0.0039(13)
C13 0.0434(15) 0.121(3) 0.136(3) -0.068(3) 0.0092(17) -0.0115(17)
C14 0.0412(10) 0.0427(10) 0.0408(10) 0.0006(8) -0.0002(8) -0.0003(8)
C15 0.0419(10) 0.0428(11) 0.0407(10) 0.0000(8) 0.0006(8) 0.0001(8)
C16 0.0406(10) 0.0422(10) 0.0416(10) 0.0005(8) -0.0008(8) -0.0005(8)
C17 0.0418(12) 0.0408(11) 0.0881(18) 0.0162(11) -0.0052(11) 0.0029(9)
C18 0.0407(12) 0.0416(12) 0.101(2) 0.0132(12) -0.0054(12) -0.0005(10)
C19 0.0413(11) 0.0474(11) 0.0485(11) 0.0139(9) -0.0098(8) 0.0025(9)
C20 0.0432(11) 0.0504(12) 0.0530(12) -0.0004(9) -0.0122(9) 0.0049(9)
C21 0.0414(10) 0.0472(11) 0.0353(10) 0.0078(8) -0.0123(7) 0.0024(8)
C22 0.0387(14) 0.084(2) 0.189(4) -0.062(3) -0.0149(19) 0.0037(14)
C23 0.0399(11) 0.0478(12) 0.0733(15) 0.0072(11) -0.0091(10) 0.0038(9)
C24 0.0391(13) 0.0482(14) 0.155(3) -0.0063(17) -0.0071(16) 0.0026(11)
C25 0.0411(15) 0.093(3) 0.224(6) 0.047(3) 0.006(2) 0.0031(16)
C26 0.0435(15) 0.092(3) 0.202(5) -0.061(3) -0.023(2) 0.0035(16)
C27 0.0424(13) 0.0481(14) 0.128(3) -0.0097(15) -0.0191(14) 0.0039(11)
C28 0.0434(15) 0.088(2) 0.169(4) -0.047(2) -0.0168(19) 0.0069(15)
C29 0.0467(16) 0.085(2) 0.169(4) 0.028(2) -0.039(2) 0.0045(15)

loop_
_atom_type_symbol
_atom_type_scat_dispersion_real
_atom_type_scat_dispersion_imag
_atom_type_scat_Cromer_Mann_a1
_atom_type_scat_Cromer_Mann_b1
_atom_type_scat_Cromer_Mann_a2
_atom_type_scat_Cromer_Mann_b2
_atom_type_scat_Cromer_Mann_a3
_atom_type_scat_Cromer_Mann_b3
_atom_type_scat_Cromer_Mann_a4
_atom_type_scat_Cromer_Mann_b4
_atom_type_scat_Cromer_Mann_c
_atom_type_scat_source
C 0.0033 0.0016 2.3100 20.8439 1.0200 10.2075 1.5886 0.5687 0.8650 51.6512 0.2156 'International Tables Vol C 4.2.6.8 and 6.1.1.4'
H 0.0000 0.0000 0.4930 10.5109 0.3229 26.1257 0.1402 3.1424 0.0408 57.7998 0.0030 'International Tables Vol C 4.2.6.8 and 6.1.1.4'
O 0.0106 0.0060 3.0485 13.2771 2.2868 5.7011 1.5463 0.3239 0.8670 32.9089 0.2508 'International Tables Vol C 4.2.6.8 and 6.1.1.4'
N 0.0061 0.0033 12.2126 0.0057 3.1322 9.8933 2.0125 28.9975 1.1663 0.5826 -11.5290 'International Tables Vol C 4.2.6.8 and 6.1.1.4'
Br -0.2901 2.4595 17.1789 2.1723 5.2358 16.5796 5.6377 0.2609 3.9851 41.4328 2.9557 'International Tables Vol C 4.2.6.8 and 6.1.1.4'

loop_
_geom_angle_atom_site_label_1
_geom_angle_atom_site_label_2
_geom_angle_atom_site_label_3
_geom_angle
_geom_angle_publ_flag
O1 N1 C7 124.6(2) yes
O1 N1 C8 121.87(19) yes
C7 N1 C8 112.4(2) yes
O2 N2 C7 129.3(2) yes
O2 N2 C11 117.1(2) yes
C7 N2 C11 113.32(19) yes
O4 N3 C23 119.5(2) yes
O4 N3 C24 121.0(2) yes
C23 N3 C24 118.7(2) yes
O5 N4 C23 116.9(2) yes
O5 N4 C27 118.5(2) yes
C23 N4 C27 119.1(2) yes
C21 O3 C22 126.6(3) yes
C2 C1 C6 120.5(2) yes
C2 C1 C14 119.73(19) yes
C6 C1 C14 119.7(2) yes
Br1 C2 C1 122.73(16) yes
Br1 C2 C3 118.84(16) yes
C1 C2 C3 117.79(19) yes
C2 C3 C4 120.67(19) yes
C2 C3 H31 119.6 no
C4 C3 H31 119.7 no
C3 C4 C5 122.1(2) yes
C3 C4 C7 119.98(19) yes
C5 C4 C7 116.12(19) yes
C4 C5 C6 114.5(2) yes
C4 C5 H51 122.7 no
C6 C5 H51 122.8 no
C5 C6 C1 122.9(2) yes
C5 C6 H61 118.5 no
C1 C6 H61 118.6 no
C4 C7 N1 124.85(19) yes
C4 C7 N2 126.7(2) yes
N1 C7 N2 108.48(19) yes
N1 C8 C9 105.4(2) yes
N1 C8 C10 104.8(2) yes
C9 C8 C10 112.1(3) yes
N1 C8 C11 105.21(19) yes
C9 C8 C11 114.8(2) yes
C10 C8 C11 113.4(3) yes
C8 C9 H91 109.6 no
C8 C9 H92 109.8 no
H91 C9 H92 109.5 no
C8 C9 H93 109.1 no
H91 C9 H93 109.5 no
H92 C9 H93 109.5 no
C8 C10 H101 109.4 no
C8 C10 H102 109.5 no
H101 C10 H102 109.5 no
C8 C10 H103 109.5 no
H101 C10 H103 109.5 no
H102 C10 H103 109.5 no
C8 C11 N2 100.02(19) yes
C8 C11 C12 121.2(2) yes
N2 C11 C12 92.18(19) yes
C8 C11 C13 122.0(3) yes
N2 C11 C13 112.2(2) yes
C12 C11 C13 104.9(3) yes
C11 C12 H121 109.6 no
C11 C12 H122 109.6 no
H121 C12 H122 109.5 no
C11 C12 H123 109.3 no
H121 C12 H123 109.5 no
H122 C12 H123 109.5 no
C11 C13 H131 109.3 no
C11 C13 H132 109.1 no
H131 C13 H132 109.5 no
C11 C13 H133 110.0 no
H131 C13 H133 109.5 no
H132 C13 H133 109.5 no
C1 C14 C15 178.5(2) yes
C14 C15 C16 169.5(2) yes
C15 C16 C17 114.0(2) yes
C15 C16 C21 126.5(2) yes
C17 C16 C21 119.4(2) yes
C16 C17 C18 119.2(2) yes
C16 C17 H171 120.4 no
C18 C17 H171 120.4 no
C17 C18 C19 118.9(2) yes
C17 C18 H181 120.5 no
C19 C18 H181 120.5 no
C18 C19 C20 122.5(2) yes
C18 C19 C23 117.6(2) yes
C20 C19 C23 119.9(2) yes
C19 C20 C21 117.0(2) yes
C19 C20 H201 121.6 no
C21 C20 H201 121.4 no
C20 C21 O3 116.35(19) yes
C20 C21 C16 122.5(2) yes
O3 C21 C16 121.13(19) yes
O3 C22 H223 120.3 no
O3 C22 H221 106.2 no
H223 C22 H221 106.8 no
O3 C22 H222 107.1 no
H223 C22 H222 106.8 no
H221 C22 H222 109.5 no
N3 C23 C19 130.8(2) yes
N3 C23 N4 99.8(2) yes
C19 C23 N4 128.0(2) yes
N3 C24 C25 108.0(3) yes
N3 C24 C26 107.0(3) yes
C25 C24 C26 112.7(3) yes
N3 C24 C27 101.3(2) yes
C25 C24 C27 113.9(4) yes
C26 C24 C27 112.9(3) yes
C24 C25 H251 109.5 no
C24 C25 H252 109.2 no
H251 C25 H252 109.5 no
C24 C25 H253 109.8 no
H251 C25 H253 109.5 no
H252 C25 H253 109.5 no
C24 C26 H261 109.6 no
C24 C26 H262 108.9 no
H261 C26 H262 109.5 no
C24 C26 H263 110.0 no
H261 C26 H263 109.5 no
H262 C26 H263 109.5 no
N4 C27 C24 99.34(19) yes
N4 C27 C28 115.3(3) yes
C24 C27 C28 119.4(3) yes
N4 C27 C29 102.0(3) yes
C24 C27 C29 115.8(3) yes
C28 C27 C29 103.9(3) yes
C27 C28 H281 109.5 no
C27 C28 H282 109.9 no
H281 C28 H282 109.5 no
C27 C28 H283 109.1 no
H281 C28 H283 109.5 no
H282 C28 H283 109.5 no
C27 C29 H291 109.5 no
C27 C29 H292 109.7 no
H291 C29 H292 109.5 no
C27 C29 H293 109.2 no
H291 C29 H293 109.5 no
H292 C29 H293 109.5 no

loop_
_geom_bond_atom_site_label_1
_geom_bond_atom_site_label_2
_geom_bond_distance
_geom_bond_publ_flag
H223 C22 0.950 no
Br1 C2 1.836(2) yes
N1 O1 1.294(3) yes
N1 C7 1.375(3) yes
N1 C8 1.475(3) yes
N2 O2 1.225(3) yes
N2 C7 1.323(3) yes
N2 C11 1.561(3) yes
N3 O4 1.288(3) yes
N3 C23 1.415(3) yes
N3 C24 1.445(4) yes
N4 O5 1.382(3) yes
N4 C23 1.363(3) yes
N4 C27 1.511(3) yes
O3 C21 1.382(3) yes
O3 C22 1.435(5) yes
C1 C2 1.416(3) yes
C1 C6 1.346(3) yes
C1 C14 1.455(3) yes
C2 C3 1.411(3) yes
C3 C4 1.365(3) yes
C3 H31 0.950 no
C4 C5 1.418(3) yes
C4 C7 1.488(3) yes
C5 C6 1.452(3) yes
C5 H51 0.950 no
C6 H61 0.950 no
C8 C9 1.574(4) yes
C8 C10 1.576(5) yes
C8 C11 1.527(4) yes
C9 H91 0.950 no
C9 H92 0.950 no
C9 H93 0.950 no
C10 H101 0.950 no
C10 H102 0.950 no
C10 H103 0.950 no
C11 C12 1.706(4) yes
C11 C13 1.566(4) yes
C12 H121 0.950 no
C12 H122 0.950 no
C12 H123 0.950 no
C13 H131 0.950 no
C13 H132 0.950 no
C13 H133 0.950 no
C14 C15 1.243(3) yes
C15 C16 1.343(3) yes
C16 C17 1.418(3) yes
C16 C21 1.372(3) yes
C17 C18 1.448(3) yes
C17 H171 0.950 no
C18 C19 1.435(3) yes
C18 H181 0.950 no
C19 C20 1.351(3) yes
C19 C23 1.383(3) yes
C20 C21 1.482(3) yes
C20 H201 0.950 no
C22 H221 0.950 no
C22 H222 0.950 no
C24 C25 1.527(6) yes
C24 C26 1.568(6) yes
C24 C27 1.584(4) yes
C25 H251 0.950 no
C25 H252 0.950 no
C25 H253 0.950 no
C26 H261 0.950 no
C26 H262 0.950 no
C26 H263 0.950 no
C27 C28 1.474(5) yes
C27 C29 1.504(6) yes
C28 H281 0.950 no
C28 H282 0.950 no
C28 H283 0.950 no
C29 H291 0.950 no
C29 H292 0.950 no
C29 H293 0.950 no
